data_1565354
loop_
_publ_author_name
'Yu, Hongjun'
'Li, Heng'
'Zhang, Qiang'
'Shao, Yue'
'Wang, Yong-Ji'

_publ_section_title
;
 Porous Co-MOF for cyanosilylation reaction and protective effect in child
 bronchial pneumonia by reducing the inflammatory response and IL-12
 production in immune cells
;
_journal_name_full 'Inorganica Chimica Acta'
_journal_page_first 119426
_journal_paper_doi 10.1016/j.ica.2020.119426
_journal_volume 503
_journal_year 2020
_chemical_formula_moiety 'C29 H20 Co2 O11'
_chemical_formula_sum 'C29 H20 Co2 O11'
_chemical_formula_weight 662.31
_space_group_crystal_system monoclinic
_space_group_IT_number 4
_space_group_name_Hall 'P 2yb'
_space_group_name_H-M_alt 'P 1 21 1'
_atom_sites_solution_hydrogens mixed
_cell_angle_alpha 90
_cell_angle_beta 94.962(3)
_cell_angle_gamma 90
_cell_formula_units_Z 2
_cell_length_a 9.9638(6)
_cell_length_b 17.024(5)
_cell_length_c 18.5358(6)
_cell_measurement_reflns_used 3312
_cell_measurement_temperature 293(2)
_cell_measurement_theta_max 26.3144
_cell_measurement_theta_min 2.8742
_cell_volume 3132.3(9)
_computing_cell_refinement
;
CrysAlisPro, Agilent Technologies,
Version 1.171.35.21 (release 20-01-2012 CrysAlis171 .NET)
(compiled Jan 23 2012,18:06:46)
;
_computing_data_collection
;
CrysAlisPro, Agilent Technologies,
Version 1.171.35.21 (release 20-01-2012 CrysAlis171 .NET)
(compiled Jan 23 2012,18:06:46)
;
_computing_data_reduction
;
CrysAlisPro, Agilent Technologies,
Version 1.171.35.21 (release 20-01-2012 CrysAlis171 .NET)
(compiled Jan 23 2012,18:06:46)
;
_computing_molecular_graphics 'Olex2 (Dolomanov et al., 2009)'
_computing_publication_material 'Olex2 (Dolomanov et al., 2009)'
_computing_structure_refinement 'XL (Sheldrick, 2008)'
_diffrn_ambient_temperature 293(2)
_diffrn_detector_area_resol_mean 16.2542
_diffrn_measured_fraction_theta_full 0.999
_diffrn_measured_fraction_theta_max 0.958
_diffrn_measurement_details
;
#__ type_ start__ end____ width___ exp.time_
  1 omega   -8.00   17.00   1.0000   90.0000
omega____ theta____ kappa____ phi______ frames
    -       18.2642   77.0000  -90.0000 25

#__ type_ start__ end____ width___ exp.time_
  2 omega   21.00   87.00   1.0000   90.0000
omega____ theta____ kappa____ phi______ frames
    -       18.2642   77.0000  -90.0000 66

#__ type_ start__ end____ width___ exp.time_
  3 omega  -47.00   48.00   1.0000   90.0000
omega____ theta____ kappa____ phi______ frames
    -       18.2642  -77.0000  150.0000 95

#__ type_ start__ end____ width___ exp.time_
  4 omega  -13.00   14.00   1.0000   90.0000
omega____ theta____ kappa____ phi______ frames
    -      -18.8892  -99.0000   30.0000 27

#__ type_ start__ end____ width___ exp.time_
  5 omega  -69.00   -7.00   1.0000   90.0000
omega____ theta____ kappa____ phi______ frames
    -      -18.8892  -19.0000  150.0000 62

#__ type_ start__ end____ width___ exp.time_
  6 omega  -56.00  -39.00   1.0000   90.0000
omega____ theta____ kappa____ phi______ frames
    -      -18.8892  112.0000   -9.0000 17
;
_diffrn_measurement_device_type 'Xcalibur, Eos, Gemini'
_diffrn_measurement_method '\w scans'
_diffrn_orient_matrix_UB_11 -0.0187579000
_diffrn_orient_matrix_UB_12 -0.0120147000
_diffrn_orient_matrix_UB_13 -0.0328652000
_diffrn_orient_matrix_UB_21 0.0268134000
_diffrn_orient_matrix_UB_22 -0.0183184000
_diffrn_orient_matrix_UB_23 0.0198591000
_diffrn_orient_matrix_UB_31 -0.0642956000
_diffrn_orient_matrix_UB_32 -0.0041345000
_diffrn_orient_matrix_UB_33 0.0075597000
_diffrn_radiation_monochromator graphite
_diffrn_radiation_type MoK\a
_diffrn_radiation_wavelength 0.71073
_diffrn_reflns_av_R_equivalents 0.0492
_diffrn_reflns_av_unetI/netI 0.0782
_diffrn_reflns_Laue_measured_fraction_full 0.999
_diffrn_reflns_Laue_measured_fraction_max 0.958
_diffrn_reflns_limit_h_max 12
_diffrn_reflns_limit_h_min -12
_diffrn_reflns_limit_k_max 20
_diffrn_reflns_limit_k_min -21
_diffrn_reflns_limit_l_max 22
_diffrn_reflns_limit_l_min -22
_diffrn_reflns_number 35061
_diffrn_reflns_point_group_measured_fraction_full 1.000
_diffrn_reflns_point_group_measured_fraction_max 0.957
_diffrn_reflns_theta_full 25.242
_diffrn_reflns_theta_max 26.758
_diffrn_reflns_theta_min 1.627
_diffrn_source 'Enhance (Mo) X-ray Source'
_exptl_absorpt_coefficient_mu 0.557
_exptl_absorpt_correction_T_max 1.00000
_exptl_absorpt_correction_T_min 0.61112
_exptl_absorpt_correction_type multi-scan
_exptl_absorpt_process_details
;
CrysAlisPro, Agilent Technologies,
Version 1.171.35.21 (release 20-01-2012 CrysAlis171 .NET)
(compiled Jan 23 2012,18:06:46)
Empirical absorption correction using spherical harmonics,
 implemented in SCALE3 ABSPACK scaling algorithm.
;
_exptl_crystal_colour violet
_exptl_crystal_colour_primary violet
_exptl_crystal_density_diffrn 0.702
_exptl_crystal_description block
_exptl_crystal_F_000 672
_exptl_crystal_size_max 0.22
_exptl_crystal_size_mid 0.18
_exptl_crystal_size_min 0.15
_platon_squeeze_details (replace
_refine_diff_density_max 0.567
_refine_diff_density_min -0.407
_refine_diff_density_rms 0.060
_refine_ls_abs_structure_details
;
 Refined as an inversion twin.
;
_refine_ls_abs_structure_Flack 0.50(2)
_refine_ls_extinction_coef .
_refine_ls_extinction_method none
_refine_ls_goodness_of_fit_ref 0.967
_refine_ls_hydrogen_treatment constr
_refine_ls_matrix_type full
_refine_ls_number_parameters 383
_refine_ls_number_reflns 12596
_refine_ls_number_restraints 2
_refine_ls_restrained_S_all 0.967
_refine_ls_R_factor_all 0.0966
_refine_ls_R_factor_gt 0.0597
_refine_ls_shift/su_max 0.002
_refine_ls_shift/su_mean 0.000
_refine_ls_structure_factor_coef Fsqd
_refine_ls_weighting_details 'w=1/[\s^2^(Fo^2^)+(0.0910P)^2^] where P=(Fo^2^+2Fc^2^)/3'
_refine_ls_weighting_scheme calc
_refine_ls_wR_factor_gt 0.1409
_refine_ls_wR_factor_ref 0.1577
_reflns_Friedel_coverage 0.932
_reflns_Friedel_fraction_full 1.000
_reflns_Friedel_fraction_max 0.957
_reflns_number_gt 8307
_reflns_number_total 12596
_reflns_threshold_expression 'I > 2\s(I)'
_cod_data_source_file ICA-2020-503-119426.cif
_cod_data_source_block 1
_cod_database_code 1565354
_chemical_oxdiff_formula 'C H O N  Cu Co'
_chemical_oxdiff_usercomment WJ7.28-276
_shelx_space_group_comment
;
The symmetry employed for this shelxl refinement is uniquely defined
by the following loop, which should always be used as a source of
symmetry information in preference to the above space-group names.
They are only intended as comments.
;
_shelx_estimated_absorpt_t_max 0.921
_shelx_estimated_absorpt_t_min 0.887
_reflns_odcompleteness_completeness 99.79
_reflns_odcompleteness_iscentric 1
_reflns_odcompleteness_theta 26.32
_olex2_refinement_description
;
1. Twinned data refinement
 Scales: 0.50(2)
 0.50(2)
2. Fixed Uiso
 At 1.2 times of:
  All C(H) groups, All C(H,H) groups
 At 1.5 times of:
  All O(H,H) groups
3. Rigid bond restraints
 Co1, O8
 with sigma for 1-2 distances of 0.005 and sigma for 1-3 distances of 0.005
4. Uiso/Uaniso restraints and constraints
Co1 \\sim O8: within 2A with sigma of 0.005 and sigma for terminal atoms of 0.01
5.a Rotating group:
 O5(H5A,H5B), O6(H6A,H6B), O8(H8A,H8B)
5.b Secondary CH2 refined with riding coordinates:
 C12(H12A,H12B)
5.c Aromatic/amide H refined with riding coordinates:
 C3(H3), C4(H4), C7(H7), C8(H8), C14(H14), C17(H17), C18(H18), C22(H22),
 C25(H25), C27(H27), C28(H28), C29(H29)
;
_olex2_submission_special_instructions 'No special instructions were received'

loop_
_space_group_symop_operation_xyz
'x, y, z'
'-x, y+1/2, -z'

loop_
_atom_site_label
_atom_site_type_symbol
_atom_site_fract_x
_atom_site_fract_y
_atom_site_fract_z
_atom_site_U_iso_or_equiv
_atom_site_adp_type
_atom_site_occupancy
_atom_site_site_symmetry_order
_atom_site_calc_flag
_atom_site_refinement_flags_posn
_atom_site_refinement_flags_adp
_atom_site_refinement_flags_occupancy
_atom_site_disorder_assembly
_atom_site_disorder_group
Co1 Co -0.23439(8) 0.26599(6) 0.48969(4) 0.0513(3) Uani 1 1 d . U . . .
Co2 Co -0.48874(8) 0.20784(5) 0.35453(4) 0.0468(3) Uani 1 1 d . . . . .
O1 O -0.3255(4) 0.1875(3) 0.2977(2) 0.0591(13) Uani 1 1 d . . . . .
O2 O -0.1836(5) 0.2243(3) 0.3883(3) 0.0669(14) Uani 1 1 d . . . . .
O3 O -0.4199(4) 0.1984(3) -0.5206(2) 0.0417(9) Uani 1 1 d . . . . .
O4 O -0.4888(5) 0.0966(3) -0.5837(3) 0.0626(13) Uani 1 1 d . . . . .
O5 O -0.1132(6) 0.1657(3) 0.5352(3) 0.0825(16) Uani 1 1 d . . . . .
H5A H -0.1211 0.1404 0.5770 0.124 Uiso 1 1 d GR . . . .
H5B H -0.0454 0.1411 0.5159 0.124 Uiso 1 1 d GR . . . .
O6 O -0.2596(5) 0.3025(3) 0.5991(2) 0.0700(14) Uani 1 1 d . . . . .
H6A H -0.2737 0.2700 0.6413 0.105 Uiso 1 1 d GR . . . .
H6B H -0.2597 0.3559 0.6187 0.105 Uiso 1 1 d GR . . . .
O7 O 0.3664(5) 0.1827(3) 0.2627(2) 0.0581(13) Uani 1 1 d . . . . .
O8 O -0.0527(6) 0.3344(4) 0.4938(3) 0.0957(19) Uani 1 1 d . U . . .
H8A H 0.0341 0.3172 0.4993 0.144 Uiso 1 1 d GR . . . .
H8B H -0.0448 0.3875 0.4904 0.144 Uiso 1 1 d GR . . . .
O9 O -0.6547(4) -0.1341(3) -0.4534(2) 0.0499(11) Uani 1 1 d . . . . .
O10 O -0.5286(4) -0.1700(3) -0.3565(2) 0.0507(11) Uani 1 1 d . . . . .
O11 O 0.2902(4) 0.2145(4) 0.3660(2) 0.0658(13) Uani 1 1 d . . . . .
C1 C -0.2095(6) 0.2022(4) 0.3260(3) 0.0491(15) Uani 1 1 d . . . . .
C2 C -0.0995(6) 0.1925(4) 0.2781(3) 0.0460(16) Uani 1 1 d . . . . .
C3 C 0.0294(6) 0.1996(4) 0.3100(3) 0.0475(15) Uani 1 1 d . . . . .
H3 H 0.0465 0.2109 0.3590 0.057 Uiso 1 1 calc R . . . .
C4 C -0.1238(7) 0.1793(4) 0.2067(4) 0.0569(19) Uani 1 1 d . . . . .
H4 H -0.2125 0.1743 0.1871 0.068 Uiso 1 1 calc R . . . .
C5 C -0.0205(6) 0.1728(4) 0.1613(3) 0.0483(16) Uani 1 1 d . . . . .
C6 C -0.0502(7) 0.1629(5) 0.0827(4) 0.0605(19) Uani 1 1 d . . . . .
C7 C 0.0327(8) 0.1912(5) 0.0361(4) 0.076(2) Uani 1 1 d . . . . .
H7 H 0.1145 0.2127 0.0544 0.091 Uiso 1 1 calc R . . . .
C8 C 0.0012(9) 0.1898(6) -0.0399(5) 0.088(3) Uani 1 1 d . . . . .
H8 H 0.0531 0.2167 -0.0713 0.106 Uiso 1 1 calc R . . . .
C9 C -0.1069(8) 0.1479(5) -0.0643(4) 0.066(2) Uani 1 1 d . . . . .
C10 C -0.1619(7) 0.1353(4) -0.1392(4) 0.0598(19) Uani 1 1 d . . . . .
C11 C -0.2750(8) 0.0908(5) -0.1343(4) 0.068(2) Uani 1 1 d . . . . .
C12 C -0.3050(8) 0.0752(5) -0.0579(5) 0.080(2) Uani 1 1 d . . . . .
H12A H -0.3898 0.0985 -0.0471 0.095 Uiso 1 1 calc R . . . .
H12B H -0.3061 0.0194 -0.0474 0.095 Uiso 1 1 calc R . . . .
C13 C -0.1903(7) 0.1143(5) -0.0193(4) 0.0609(19) Uani 1 1 d . . . . .
C14 C -0.1598(8) 0.1210(5) 0.0535(4) 0.078(2) Uani 1 1 d . . . . .
H14 H -0.2150 0.0964 0.0846 0.093 Uiso 1 1 calc R . . . .
C15 C -0.4503(6) 0.1294(4) -0.5243(3) 0.0443(15) Uani 1 1 d . . . . .
C16 C -0.4514(6) 0.0793(4) -0.4573(3) 0.0412(14) Uani 1 1 d . . . . .
C17 C -0.5096(6) 0.0063(3) -0.4604(3) 0.0396(14) Uani 1 1 d . . . . .
H17 H -0.5512 -0.0111 -0.5043 0.048 Uiso 1 1 calc R . . . .
C18 C -0.3837(6) 0.1052(4) -0.3944(3) 0.0401(14) Uani 1 1 d . . . . .
H18 H -0.3404 0.1536 -0.3937 0.048 Uiso 1 1 calc R . . . .
C19 C -0.3789(6) 0.0596(4) -0.3308(3) 0.0456(15) Uani 1 1 d . . . . .
C20 C -0.3082(7) 0.0862(4) -0.2632(4) 0.0518(17) Uani 1 1 d . . . . .
C21 C 0.1327(6) 0.1892(4) 0.2655(3) 0.0445(16) Uani 1 1 d . . . . .
C22 C 0.1101(6) 0.1773(4) 0.1934(3) 0.0490(16) Uani 1 1 d . . . . .
H22 H 0.1825 0.1720 0.1652 0.059 Uiso 1 1 calc R . . . .
C23 C 0.2732(6) 0.1944(4) 0.2985(4) 0.0473(16) Uani 1 1 d . . . . .
C24 C -0.5088(6) -0.0426(3) -0.4007(3) 0.0343(13) Uani 1 1 d . . . . .
C25 C -0.4404(6) -0.0127(4) -0.3370(3) 0.0471(16) Uani 1 1 d . . . . .
H25 H -0.4364 -0.0443 -0.2959 0.057 Uiso 1 1 calc R . . . .
C26 C -0.5680(6) -0.1191(4) -0.4023(3) 0.0437(15) Uani 1 1 d . . . . .
C27 C -0.3483(8) 0.0652(5) -0.1998(4) 0.067(2) Uani 1 1 d . . . . .
H27 H -0.4243 0.0338 -0.1978 0.081 Uiso 1 1 calc R . . . .
C28 C -0.1876(8) 0.1303(5) -0.2663(4) 0.068(2) Uani 1 1 d . . . . .
H28 H -0.1552 0.1414 -0.3108 0.082 Uiso 1 1 calc R . . . .
C29 C -0.1197(8) 0.1563(5) -0.2039(4) 0.067(2) Uani 1 1 d . . . . .
H29 H -0.0445 0.1884 -0.2057 0.080 Uiso 1 1 calc R . . . .

loop_
_atom_site_aniso_label
_atom_site_aniso_U_11
_atom_site_aniso_U_22
_atom_site_aniso_U_33
_atom_site_aniso_U_23
_atom_site_aniso_U_13
_atom_site_aniso_U_12
Co1 0.0437(5) 0.0670(5) 0.0416(5) -0.0026(5) -0.0048(4) -0.0004(5)
Co2 0.0397(5) 0.0639(5) 0.0355(5) -0.0007(4) -0.0045(4) 0.0001(4)
O1 0.044(3) 0.082(4) 0.050(3) -0.004(2) 0.001(2) 0.000(2)
O2 0.045(3) 0.110(4) 0.046(3) -0.010(3) 0.003(2) 0.005(3)
O3 0.036(2) 0.052(3) 0.035(2) 0.004(2) -0.0062(17) -0.004(2)
O4 0.062(3) 0.078(3) 0.046(3) 0.003(2) -0.005(2) -0.003(3)
O5 0.083(4) 0.098(4) 0.065(4) 0.010(3) -0.002(3) 0.009(3)
O6 0.072(4) 0.093(4) 0.043(3) 0.002(3) -0.007(2) -0.001(3)
O7 0.037(3) 0.093(4) 0.044(3) -0.005(2) 0.001(2) 0.003(2)
O8 0.064(4) 0.127(5) 0.094(5) -0.004(4) -0.007(3) -0.010(3)
O9 0.048(3) 0.060(3) 0.040(2) 0.002(2) -0.009(2) -0.005(2)
O10 0.054(3) 0.060(3) 0.037(2) 0.002(2) -0.007(2) -0.008(2)
O11 0.048(3) 0.104(4) 0.045(3) -0.006(3) -0.003(2) 0.003(3)
C1 0.035(4) 0.070(4) 0.041(4) -0.001(4) -0.002(3) 0.003(3)
C2 0.031(3) 0.073(5) 0.033(3) -0.002(3) -0.002(3) 0.004(3)
C3 0.039(3) 0.074(4) 0.028(3) -0.010(3) -0.004(3) -0.002(3)
C4 0.035(4) 0.090(5) 0.044(4) 0.000(3) -0.004(3) 0.003(3)
C5 0.034(4) 0.075(4) 0.035(3) -0.009(3) 0.002(3) -0.002(3)
C6 0.041(4) 0.083(5) 0.057(5) 0.003(4) 0.003(4) -0.003(4)
C7 0.061(5) 0.117(7) 0.049(4) -0.002(5) -0.001(4) -0.020(5)
C8 0.082(6) 0.120(8) 0.065(6) 0.002(5) 0.016(5) -0.012(6)
C9 0.060(5) 0.089(5) 0.047(4) -0.006(4) -0.006(4) -0.006(4)
C10 0.052(4) 0.080(5) 0.046(4) -0.006(4) -0.004(3) -0.006(4)
C11 0.053(5) 0.100(6) 0.049(5) 0.002(4) -0.001(4) -0.011(4)
C12 0.061(5) 0.093(6) 0.084(6) -0.006(5) 0.005(5) 0.000(4)
C13 0.048(4) 0.087(5) 0.049(4) -0.002(4) 0.005(4) -0.008(4)
C14 0.061(5) 0.118(7) 0.058(5) 0.002(5) 0.022(4) -0.010(5)
C15 0.032(3) 0.069(5) 0.032(3) -0.008(3) 0.000(3) 0.003(3)
C16 0.042(4) 0.052(4) 0.029(3) 0.001(3) -0.003(3) 0.001(3)
C17 0.030(3) 0.058(4) 0.030(3) -0.008(3) -0.007(2) 0.001(3)
C18 0.040(4) 0.046(3) 0.033(3) -0.001(3) 0.000(3) -0.007(3)
C19 0.038(4) 0.066(4) 0.031(3) -0.005(3) -0.007(3) -0.002(3)
C20 0.047(4) 0.067(4) 0.040(4) 0.001(3) -0.005(3) 0.002(3)
C21 0.026(3) 0.073(5) 0.033(3) 0.000(3) -0.004(3) 0.001(3)
C22 0.029(3) 0.077(5) 0.042(4) -0.007(3) 0.007(3) 0.000(3)
C23 0.037(4) 0.061(4) 0.043(4) -0.003(3) -0.001(3) -0.004(3)
C24 0.033(3) 0.049(3) 0.021(3) -0.004(2) 0.000(2) -0.003(3)
C25 0.047(4) 0.063(4) 0.031(3) 0.010(3) 0.000(3) -0.001(3)
C26 0.038(4) 0.061(4) 0.032(3) -0.003(3) -0.001(3) 0.000(3)
C27 0.051(5) 0.086(5) 0.065(5) -0.002(4) 0.000(4) -0.011(4)
C28 0.064(5) 0.090(6) 0.051(5) 0.003(4) 0.009(4) -0.008(4)
C29 0.060(5) 0.092(6) 0.046(4) -0.005(4) -0.002(4) -0.020(4)

loop_
_atom_type_symbol
_atom_type_description
_atom_type_scat_dispersion_real
_atom_type_scat_dispersion_imag
_atom_type_scat_source
C C 0.0033 0.0016 'International Tables Vol C Tables 4.2.6.8 and 6.1.1.4'
H H 0.0000 0.0000 'International Tables Vol C Tables 4.2.6.8 and 6.1.1.4'
Co Co 0.3494 0.9721 'International Tables Vol C Tables 4.2.6.8 and 6.1.1.4'
O O 0.0106 0.0060 'International Tables Vol C Tables 4.2.6.8 and 6.1.1.4'

loop_
_geom_angle_atom_site_label_1
_geom_angle_atom_site_label_2
_geom_angle_atom_site_label_3
_geom_angle
_geom_angle_site_symmetry_1
_geom_angle_site_symmetry_3
O2 Co1 O3 90.64(17) . 1_556
O2 Co1 O5 85.1(2) . .
O2 Co1 O6 172.11(19) . .
O2 Co1 O8 87.0(2) . .
O3 Co1 O5 93.25(19) 1_556 .
O6 Co1 O3 93.92(18) . 1_556
O6 Co1 O5 88.2(2) . .
O8 Co1 O3 176.92(19) . 1_556
O8 Co1 O5 88.5(2) . .
O8 Co1 O6 88.6(2) . .
O9 Co1 O2 98.42(18) 2_455 .
O9 Co1 O3 88.90(17) 2_455 1_556
O9 Co1 O5 175.83(19) 2_455 .
O9 Co1 O6 88.11(18) 2_455 .
O9 Co1 O8 89.5(2) 2_455 .
O1 Co2 O3 108.52(16) . 1_556
O1 Co2 O4 99.09(19) . 1_556
O1 Co2 O7 93.82(18) . 1_455
O1 Co2 O10 96.29(19) . 2_455
O1 Co2 O11 153.26(17) . 1_455
O1 Co2 C23 122.4(2) . 1_455
O3 Co2 C23 125.57(19) 1_556 1_455
O4 Co2 O3 56.46(16) 1_556 1_556
O4 Co2 O11 87.13(19) 1_556 1_455
O4 Co2 C23 95.4(2) 1_556 1_455
O7 Co2 O3 150.40(17) 1_455 1_556
O7 Co2 O4 101.92(18) 1_455 1_556
O7 Co2 O11 59.44(17) 1_455 1_455
O7 Co2 C23 28.57(17) 1_455 1_455
O10 Co2 O3 91.96(16) 2_455 1_556
O10 Co2 O4 147.91(18) 2_455 1_556
O10 Co2 O7 104.97(18) 2_455 1_455
O10 Co2 O11 91.7(2) 2_455 1_455
O10 Co2 C23 99.9(2) 2_455 1_455
O11 Co2 O3 96.64(15) 1_455 1_556
O11 Co2 C23 30.87(18) 1_455 1_455
C1 O1 Co2 119.8(4) . .
C1 O2 Co1 154.0(4) . .
Co1 O3 Co2 102.89(16) 1_554 1_554
C15 O3 Co1 136.4(4) . 1_554
C15 O3 Co2 87.8(4) . 1_554
C15 O4 Co2 93.4(4) . 1_554
Co1 O5 H5A 127.9 . .
Co1 O5 H5B 127.9 . .
H5A O5 H5B 104.3 . .
Co1 O6 H6A 128.7 . .
Co1 O6 H6B 128.3 . .
H6A O6 H6B 103.0 . .
C23 O7 Co2 91.6(4) . 1_655
Co1 O8 H8A 128.2 . .
Co1 O8 H8B 127.8 . .
H8A O8 H8B 104.0 . .
C26 O9 Co1 135.7(4) . 2_445
C26 O10 Co2 136.3(4) . 2_445
C23 O11 Co2 86.7(4) . 1_655
O1 C1 C2 115.5(6) . .
O2 C1 O1 124.8(6) . .
O2 C1 C2 119.7(6) . .
C3 C2 C1 116.6(5) . .
C4 C2 C1 122.0(6) . .
C4 C2 C3 121.4(6) . .
C2 C3 H3 121.6 . .
C2 C3 C21 116.7(5) . .
C21 C3 H3 121.6 . .
C2 C4 H4 119.0 . .
C2 C4 C5 122.0(6) . .
C5 C4 H4 119.0 . .
C4 C5 C6 120.8(6) . .
C22 C5 C4 117.0(6) . .
C22 C5 C6 122.2(6) . .
C7 C6 C5 121.1(7) . .
C7 C6 C14 116.5(7) . .
C14 C6 C5 122.3(7) . .
C6 C7 H7 118.6 . .
C6 C7 C8 122.8(8) . .
C8 C7 H7 118.6 . .
C7 C8 H8 121.8 . .
C9 C8 C7 116.5(8) . .
C9 C8 H8 121.8 . .
C8 C9 C10 128.5(8) . .
C8 C9 C13 122.5(7) . .
C13 C9 C10 108.9(7) . .
C11 C10 C9 105.1(7) . .
C29 C10 C9 133.0(7) . .
C29 C10 C11 121.8(7) . .
C10 C11 C12 113.3(7) . .
C10 C11 C27 118.3(7) . .
C27 C11 C12 128.4(7) . .
C11 C12 H12A 111.8 . .
C11 C12 H12B 111.8 . .
H12A C12 H12B 109.5 . .
C13 C12 C11 99.9(7) . .
C13 C12 H12A 111.8 . .
C13 C12 H12B 111.8 . .
C9 C13 C12 112.8(7) . .
C9 C13 C14 118.6(7) . .
C14 C13 C12 128.6(7) . .
C6 C14 H14 118.8 . .
C13 C14 C6 122.3(7) . .
C13 C14 H14 118.8 . .
O3 C15 O4 122.1(6) . .
O3 C15 C16 121.4(5) . .
O4 C15 C16 116.4(6) . .
C17 C16 C15 120.8(5) . .
C18 C16 C15 118.7(5) . .
C18 C16 C17 120.3(5) . .
C16 C17 H17 118.7 . .
C16 C17 C24 122.6(5) . .
C24 C17 H17 118.7 . .
C16 C18 H18 119.6 . .
C16 C18 C19 120.9(5) . .
C19 C18 H18 119.6 . .
C18 C19 C20 121.8(6) . .
C25 C19 C18 116.1(5) . .
C25 C19 C20 122.0(6) . .
C27 C20 C19 121.3(7) . .
C27 C20 C28 120.0(6) . .
C28 C20 C19 118.5(6) . .
C3 C21 C23 118.1(5) . .
C22 C21 C3 122.6(5) . .
C22 C21 C23 119.2(6) . .
C5 C22 H22 119.9 . .
C21 C22 C5 120.1(6) . .
C21 C22 H22 119.9 . .
O7 C23 Co2 59.9(3) . 1_655
O7 C23 O11 122.3(6) . .
O7 C23 C21 120.6(6) . .
O11 C23 Co2 62.4(3) . 1_655
O11 C23 C21 117.1(6) . .
C21 C23 Co2 178.1(5) . 1_655
C17 C24 C25 115.0(5) . .
C17 C24 C26 123.9(5) . .
C25 C24 C26 121.1(5) . .
C19 C25 C24 125.0(6) . .
C19 C25 H25 117.5 . .
C24 C25 H25 117.5 . .
O9 C26 O10 121.7(6) . .
O9 C26 C24 117.3(6) . .
O10 C26 C24 120.8(5) . .
C11 C27 H27 120.0 . .
C20 C27 C11 120.1(7) . .
C20 C27 H27 120.0 . .
C20 C28 H28 120.1 . .
C29 C28 C20 119.7(7) . .
C29 C28 H28 120.1 . .
C10 C29 C28 119.8(7) . .
C10 C29 H29 120.1 . .
C28 C29 H29 120.1 . .

loop_
_geom_bond_atom_site_label_1
_geom_bond_atom_site_label_2
_geom_bond_distance
_geom_bond_site_symmetry_2
Co1 O2 2.111(5) .
Co1 O3 2.172(4) 1_556
Co1 O5 2.216(6) .
Co1 O6 2.157(5) .
Co1 O8 2.149(6) .
Co1 O9 2.106(4) 2_455
Co2 O1 2.042(5) .
Co2 O3 2.361(4) 1_556
Co2 O4 2.212(5) 1_556
Co2 O7 2.177(4) 1_455
Co2 O10 2.087(5) 2_455
Co2 O11 2.234(5) 1_455
Co2 C23 2.516(6) 1_455
O1 C1 1.253(7) .
O2 C1 1.221(7) .
O3 Co1 2.172(4) 1_554
O3 Co2 2.361(4) 1_554
O3 C15 1.213(7) .
O4 Co2 2.212(5) 1_554
O4 C15 1.264(7) .
O5 H5A 0.8951 .
O5 H5B 0.8948 .
O6 H6A 0.9781 .
O6 H6B 0.9778 .
O7 Co2 2.176(4) 1_655
O7 C23 1.204(7) .
O8 H8A 0.9101 .
O8 H8B 0.9099 .
O9 Co1 2.106(4) 2_445
O9 C26 1.252(7) .
O10 Co2 2.087(5) 2_445
O10 C26 1.252(7) .
O11 Co2 2.234(5) 1_655
O11 C23 1.293(7) .
C1 C2 1.478(9) .
C2 C3 1.372(8) .
C2 C4 1.344(8) .
C3 H3 0.9300 .
C3 C21 1.385(8) .
C4 H4 0.9300 .
C4 C5 1.389(9) .
C5 C6 1.471(9) .
C5 C22 1.385(8) .
C6 C7 1.335(10) .
C6 C14 1.376(10) .
C7 H7 0.9300 .
C7 C8 1.418(10) .
C8 H8 0.9300 .
C8 C9 1.338(11) .
C9 C10 1.464(9) .
C9 C13 1.353(10) .
C10 C11 1.368(10) .
C10 C29 1.351(10) .
C11 C12 1.496(11) .
C11 C27 1.430(10) .
C12 H12A 0.9700 .
C12 H12B 0.9700 .
C12 C13 1.456(10) .
C13 C14 1.362(10) .
C14 H14 0.9300 .
C15 C16 1.509(8) .
C16 C17 1.371(8) .
C16 C18 1.367(8) .
C17 H17 0.9300 .
C17 C24 1.384(8) .
C18 H18 0.9300 .
C18 C19 1.410(8) .
C19 C20 1.455(8) .
C19 C25 1.375(9) .
C20 C27 1.323(10) .
C20 C28 1.422(10) .
C21 C22 1.352(8) .
C21 C23 1.481(8) .
C22 H22 0.9300 .
C23 Co2 2.516(6) 1_655
C24 C25 1.407(8) .
C24 C26 1.428(9) .
C25 H25 0.9300 .
C27 H27 0.9300 .
C28 H28 0.9300 .
C28 C29 1.363(10) .
C29 H29 0.9300 .

loop_
_geom_torsion_atom_site_label_1
_geom_torsion_atom_site_label_2
_geom_torsion_atom_site_label_3
_geom_torsion_atom_site_label_4
_geom_torsion
_geom_torsion_site_symmetry_1
_geom_torsion_site_symmetry_2
_geom_torsion_site_symmetry_3
_geom_torsion_site_symmetry_4
Co1 O2 C1 O1 -9.9(18) . . . .
Co1 O2 C1 C2 169.0(9) . . . .
Co1 O3 C15 O4 -101.6(7) 1_554 . . .
Co1 O3 C15 C16 81.8(7) 1_554 . . .
Co1 O9 C26 O10 -1.1(10) 2_445 . . .
Co1 O9 C26 C24 174.9(4) 2_445 . . .
Co2 O1 C1 O2 4.5(10) . . . .
Co2 O1 C1 C2 -174.5(4) . . . .
Co2 O3 C15 O4 4.9(6) 1_554 . . .
Co2 O3 C15 C16 -171.8(5) 1_554 . . .
Co2 O4 C15 O3 -5.2(6) 1_554 . . .
Co2 O4 C15 C16 171.6(4) 1_554 . . .
Co2 O7 C23 O11 0.4(7) 1_655 . . .
Co2 O7 C23 C21 177.9(5) 1_655 . . .
Co2 O10 C26 O9 27.8(10) 2_445 . . .
Co2 O10 C26 C24 -148.1(5) 2_445 . . .
Co2 O11 C23 O7 -0.4(7) 1_655 . . .
Co2 O11 C23 C21 -178.0(5) 1_655 . . .
O1 C1 C2 C3 -172.9(6) . . . .
O1 C1 C2 C4 8.7(10) . . . .
O2 C1 C2 C3 8.1(10) . . . .
O2 C1 C2 C4 -170.4(7) . . . .
O3 C15 C16 C17 167.6(6) . . . .
O3 C15 C16 C18 -17.6(9) . . . .
O4 C15 C16 C17 -9.2(9) . . . .
O4 C15 C16 C18 165.6(6) . . . .
C1 C2 C3 C21 178.9(6) . . . .
C1 C2 C4 C5 177.8(7) . . . .
C2 C3 C21 C22 3.8(10) . . . .
C2 C3 C21 C23 -178.4(6) . . . .
C2 C4 C5 C6 -176.4(7) . . . .
C2 C4 C5 C22 2.6(11) . . . .
C3 C2 C4 C5 -0.6(11) . . . .
C3 C21 C22 C5 -1.8(10) . . . .
C3 C21 C23 O7 177.0(6) . . . .
C3 C21 C23 O11 -5.3(9) . . . .
C4 C2 C3 C21 -2.6(10) . . . .
C4 C5 C6 C7 149.0(8) . . . .
C4 C5 C6 C14 -34.5(11) . . . .
C4 C5 C22 C21 -1.4(10) . . . .
C5 C6 C7 C8 -173.5(8) . . . .
C5 C6 C14 C13 177.5(8) . . . .
C6 C5 C22 C21 177.6(7) . . . .
C6 C7 C8 C9 -10.0(14) . . . .
C7 C6 C14 C13 -5.9(13) . . . .
C7 C8 C9 C10 -179.3(8) . . . .
C7 C8 C9 C13 6.1(14) . . . .
C8 C9 C10 C11 -177.8(9) . . . .
C8 C9 C10 C29 4.6(16) . . . .
C8 C9 C13 C12 176.9(9) . . . .
C8 C9 C13 C14 -2.7(14) . . . .
C9 C10 C11 C12 3.0(9) . . . .
C9 C10 C11 C27 -176.9(7) . . . .
C9 C10 C29 C28 174.6(8) . . . .
C9 C13 C14 C6 2.4(13) . . . .
C10 C9 C13 C12 1.4(10) . . . .
C10 C9 C13 C14 -178.2(7) . . . .
C10 C11 C12 C13 -2.1(10) . . . .
C10 C11 C27 C20 -1.6(12) . . . .
C11 C10 C29 C28 -2.6(13) . . . .
C11 C12 C13 C9 0.4(10) . . . .
C11 C12 C13 C14 179.9(9) . . . .
C12 C11 C27 C20 178.5(8) . . . .
C12 C13 C14 C6 -177.1(8) . . . .
C13 C9 C10 C11 -2.6(9) . . . .
C13 C9 C10 C29 179.8(9) . . . .
C14 C6 C7 C8 9.8(13) . . . .
C15 C16 C17 C24 177.8(5) . . . .
C15 C16 C18 C19 -178.4(5) . . . .
C16 C17 C24 C25 -1.8(8) . . . .
C16 C17 C24 C26 -179.7(6) . . . .
C16 C18 C19 C20 -179.6(6) . . . .
C16 C18 C19 C25 2.7(9) . . . .
C17 C16 C18 C19 -3.6(9) . . . .
C17 C24 C25 C19 1.0(9) . . . .
C17 C24 C26 O9 -19.9(9) . . . .
C17 C24 C26 O10 156.2(6) . . . .
C18 C16 C17 C24 3.1(9) . . . .
C18 C19 C20 C27 149.7(7) . . . .
C18 C19 C20 C28 -35.4(10) . . . .
C18 C19 C25 C24 -1.5(10) . . . .
C19 C20 C27 C11 178.5(7) . . . .
C19 C20 C28 C29 179.7(7) . . . .
C20 C19 C25 C24 -179.2(6) . . . .
C20 C28 C29 C10 4.7(12) . . . .
C22 C5 C6 C7 -29.9(12) . . . .
C22 C5 C6 C14 146.6(8) . . . .
C22 C21 C23 O7 -5.1(10) . . . .
C22 C21 C23 O11 172.5(6) . . . .
C23 C21 C22 C5 -179.6(6) . . . .
C25 C19 C20 C27 -32.7(10) . . . .
C25 C19 C20 C28 142.1(7) . . . .
C25 C24 C26 O9 162.3(6) . . . .
C25 C24 C26 O10 -21.7(9) . . . .
C26 C24 C25 C19 179.1(6) . . . .
C27 C11 C12 C13 177.7(8) . . . .
C27 C20 C28 C29 -5.4(12) . . . .
C28 C20 C27 C11 3.8(12) . . . .
C29 C10 C11 C12 -179.1(8) . . . .
C29 C10 C11 C27 1.0(12) . . . .

loop_
_platon_squeeze_void_nr
_platon_squeeze_void_average_x
_platon_squeeze_void_average_y
_platon_squeeze_void_average_z
_platon_squeeze_void_volume
_platon_squeeze_void_count_electrons
_platon_squeeze_void_content
1 0.016 -0.050 0.119 2216 717 ' '

loop_
_twin_individual_id
_twin_individual_mass_fraction_refined
1 0.50(2)
2 0.50(2)
